data_7223941
loop_
_publ_author_name
'Shang, Yongjia'
'Shi, Guanghao'
'He, Xinwei'
'Xie, Meihua'

_publ_section_title
;
 Combinatorial Synthesis of Spiro[indoline-3,2'-pyrrole] Derivatives via a
 Three-component Reaction under Catalyst-free Conditions
;
_journal_name_full 'RSC Adv.'
_journal_paper_doi 10.1039/C5RA23860A
_journal_year 2016
_chemical_formula_sum 'C21 H20 N2 O3'
_chemical_formula_weight 348.39
_chemical_name_systematic
; 
 ? 
;
_space_group_crystal_system monoclinic
_space_group_IT_number 14
_space_group_name_Hall '-P 2yn'
_space_group_name_H-M_alt 'P 1 21/n 1'
_symmetry_space_group_name_Hall '-P 2yn'
_symmetry_space_group_name_H-M 'P 1 21/n 1'
_atom_sites_solution_hydrogens mixed
_audit_creation_method SHELXL-2014
_audit_update_record
;
2015-11-11 deposited with the CCDC.
2016-01-19 downloaded from the CCDC.
;
_cell_angle_alpha 90
_cell_angle_beta 92.225(2)
_cell_angle_gamma 90
_cell_formula_units_Z 4
_cell_length_a 12.9571(10)
_cell_length_b 9.0882(8)
_cell_length_c 14.8304(12)
_cell_measurement_reflns_used 5150
_cell_measurement_temperature 133(2)
_cell_measurement_theta_max 55.024
_cell_measurement_theta_min 5.258
_cell_volume 1745.1(2)
_computing_cell_refinement 'Bruker SAINT'
_computing_data_collection 'Bruker APEX2'
_computing_data_reduction 'Bruker SAINT'
_computing_molecular_graphics 'Bruker SHELXTL'
_computing_publication_material 'Bruker SHELXTL'
_computing_structure_refinement 'SHELXL-2014 (Sheldrick, 2014)'
_computing_structure_solution 'SHELXS-97 (Sheldrick, 2008)'
_diffrn_ambient_temperature 133(2)
_diffrn_measured_fraction_theta_full 1.000
_diffrn_measured_fraction_theta_max 1.000
_diffrn_measurement_device_type 'Bruker APEX-II CCD'
_diffrn_measurement_method '\f and \w scans'
_diffrn_radiation_type MoK\a
_diffrn_radiation_wavelength 0.71073
_diffrn_reflns_av_R_equivalents 0.0213
_diffrn_reflns_av_unetI/netI 0.0199
_diffrn_reflns_laue_measured_fraction_full 1.000
_diffrn_reflns_laue_measured_fraction_max 1.000
_diffrn_reflns_limit_h_max 15
_diffrn_reflns_limit_h_min -15
_diffrn_reflns_limit_k_max 11
_diffrn_reflns_limit_k_min -11
_diffrn_reflns_limit_l_max 13
_diffrn_reflns_limit_l_min -18
_diffrn_reflns_number 12398
_diffrn_reflns_point_group_measured_fraction_full 1.000
_diffrn_reflns_point_group_measured_fraction_max 1.000
_diffrn_reflns_theta_full 25.242
_diffrn_reflns_theta_max 25.999
_diffrn_reflns_theta_min 2.048
_exptl_absorpt_coefficient_mu 0.090
_exptl_absorpt_correction_T_max 0.7457
_exptl_absorpt_correction_T_min 0.6265
_exptl_absorpt_correction_type multi-scan
_exptl_absorpt_process_details sadabs
_exptl_crystal_colour colorless
_exptl_crystal_density_diffrn 1.326
_exptl_crystal_description prismatic
_exptl_crystal_F_000 736
_exptl_crystal_size_max 0.165
_exptl_crystal_size_mid 0.154
_exptl_crystal_size_min 0.112
_refine_diff_density_max 0.252
_refine_diff_density_min -0.144
_refine_diff_density_rms 0.034
_refine_ls_extinction_coef 0.0043(8)
_refine_ls_extinction_expression Fc^*^=kFc[1+0.001xFc^2^\l^3^/sin(2\q)]^-1/4^
_refine_ls_extinction_method SHELXL
_refine_ls_goodness_of_fit_ref 1.043
_refine_ls_hydrogen_treatment mixed
_refine_ls_matrix_type full
_refine_ls_number_parameters 243
_refine_ls_number_reflns 3430
_refine_ls_number_restraints 0
_refine_ls_restrained_S_all 1.043
_refine_ls_R_factor_all 0.0416
_refine_ls_R_factor_gt 0.0341
_refine_ls_shift/su_max 0.000
_refine_ls_shift/su_mean 0.000
_refine_ls_structure_factor_coef Fsqd
_refine_ls_weighting_details 'w=1/[\s^2^(Fo^2^)+(0.0347P)^2^+0.6477P] where P=(Fo^2^+2Fc^2^)/3'
_refine_ls_weighting_scheme calc
_refine_ls_wR_factor_gt 0.0807
_refine_ls_wR_factor_ref 0.0852
_reflns_Friedel_coverage 0.000
_reflns_number_gt 2927
_reflns_number_total 3430
_reflns_threshold_expression 'I > 2\s(I)'
_cod_data_source_file c5ra23860a2.cif
_cod_data_source_block dm14691
_cod_database_code 7223941
_shelx_space_group_comment
; 
The symmetry employed for this shelxl refinement is uniquely defined 
by the following loop, which should always be used as a source of 
symmetry information in preference to the above space-group names. 
They are only intended as comments. 
;
_shelxl_version_number 2014-3

loop_
_space_group_symop_operation_xyz
'x, y, z'
'-x+1/2, y+1/2, -z+1/2'
'-x, -y, -z'
'x-1/2, -y-1/2, z-1/2'

loop_
_atom_site_label
_atom_site_type_symbol
_atom_site_fract_x
_atom_site_fract_y
_atom_site_fract_z
_atom_site_U_iso_or_equiv
_atom_site_adp_type
_atom_site_occupancy
_atom_site_site_symmetry_order
_atom_site_calc_flag
_atom_site_refinement_flags_posn
_atom_site_refinement_flags_adp
N1 N 0.00627(9) 0.43054(12) 0.25217(7) 0.0245(2) Uani 1 1 d . .
N2 N 0.18272(8) 0.69933(12) 0.20591(7) 0.0226(2) Uani 1 1 d . .
O1 O -0.01195(7) 0.55733(10) 0.11833(6) 0.0296(2) Uani 1 1 d . .
O2 O -0.01581(7) 1.12584(10) 0.20012(7) 0.0316(2) Uani 1 1 d . .
O3 O 0.07627(7) 1.08057(10) 0.07818(6) 0.0287(2) Uani 1 1 d . .
C1 C 0.05527(9) 0.45391(14) 0.33740(8) 0.0216(3) Uani 1 1 d . .
C2 C 0.05947(10) 0.36089(14) 0.41084(9) 0.0251(3) Uani 1 1 d . .
H2 H 0.0267 0.2674 0.4088 0.030 Uiso 1 1 calc R U
C3 C 0.11355(10) 0.40927(15) 0.48798(9) 0.0266(3) Uani 1 1 d . .
H3 H 0.1174 0.3471 0.5395 0.032 Uiso 1 1 calc R U
C4 C 0.16230(10) 0.54562(15) 0.49242(8) 0.0256(3) Uani 1 1 d . .
C5 C 0.15601(9) 0.63717(14) 0.41675(8) 0.0234(3) Uani 1 1 d . .
H5 H 0.1888 0.7307 0.4182 0.028 Uiso 1 1 calc R U
C6 C 0.10207(9) 0.59135(13) 0.33995(8) 0.0206(3) Uani 1 1 d . .
C7 C 0.08556(9) 0.66449(13) 0.24928(8) 0.0208(3) Uani 1 1 d . .
C8 C 0.01933(9) 0.54674(14) 0.19636(8) 0.0224(3) Uani 1 1 d . .
C9 C 0.16347(10) 0.82277(14) 0.14418(8) 0.0225(3) Uani 1 1 d . .
H9A H 0.1449 0.7881 0.0824 0.027 Uiso 1 1 calc R U
H9B H 0.2243 0.8885 0.1422 0.027 Uiso 1 1 calc R U
C10 C 0.07418(9) 0.89819(13) 0.18605(8) 0.0211(3) Uani 1 1 d . .
C11 C 0.03003(9) 0.81167(13) 0.24632(8) 0.0205(3) Uani 1 1 d . .
C12 C -0.06306(10) 0.84062(14) 0.29872(8) 0.0233(3) Uani 1 1 d . .
C13 C -0.05989(12) 0.94113(15) 0.36901(10) 0.0327(3) Uani 1 1 d . .
H13 H 0.0032 0.9892 0.3855 0.039 Uiso 1 1 calc R U
C14 C -0.14850(13) 0.97210(17) 0.41554(11) 0.0420(4) Uani 1 1 d . .
H14 H -0.1457 1.0412 0.4636 0.050 Uiso 1 1 calc R U
C15 C -0.24014(12) 0.90296(19) 0.39217(11) 0.0429(4) Uani 1 1 d . .
H15 H -0.3009 0.9261 0.4230 0.052 Uiso 1 1 calc R U
C16 C -0.24351(11) 0.79996(19) 0.32381(10) 0.0400(4) Uani 1 1 d . .
H16 H -0.3064 0.7505 0.3086 0.048 Uiso 1 1 calc R U
C17 C -0.15537(10) 0.76820(17) 0.27718(9) 0.0303(3) Uani 1 1 d . .
H17 H -0.1581 0.6968 0.2304 0.036 Uiso 1 1 calc R U
C18 C 0.03917(9) 1.04611(14) 0.15775(9) 0.0224(3) Uani 1 1 d . .
C19 C 0.04832(13) 1.22403(16) 0.04272(10) 0.0373(4) Uani 1 1 d . .
H19A H -0.0259 1.2400 0.0486 0.056 Uiso 1 1 calc R U
H19B H 0.0650 1.2293 -0.0211 0.056 Uiso 1 1 calc R U
H19C H 0.0869 1.3000 0.0766 0.056 Uiso 1 1 calc R U
C20 C 0.22068(12) 0.59217(18) 0.57746(9) 0.0360(3) Uani 1 1 d . .
H20A H 0.1805 0.5669 0.6299 0.054 Uiso 1 1 calc R U
H20B H 0.2322 0.6987 0.5762 0.054 Uiso 1 1 calc R U
H20C H 0.2874 0.5412 0.5816 0.054 Uiso 1 1 calc R U
C21 C 0.23614(11) 0.57573(15) 0.16643(10) 0.0301(3) Uani 1 1 d . .
H21A H 0.1972 0.5421 0.1123 0.045 Uiso 1 1 calc R U
H21B H 0.2417 0.4952 0.2103 0.045 Uiso 1 1 calc R U
H21C H 0.3054 0.6066 0.1501 0.045 Uiso 1 1 calc R U
H1 H -0.0147(13) 0.344(2) 0.2330(11) 0.041(5) Uiso 1 1 d . .

loop_
_atom_site_aniso_label
_atom_site_aniso_U_11
_atom_site_aniso_U_22
_atom_site_aniso_U_33
_atom_site_aniso_U_23
_atom_site_aniso_U_13
_atom_site_aniso_U_12
N1 0.0281(6) 0.0178(6) 0.0274(6) 0.0000(4) -0.0001(4) -0.0031(5)
N2 0.0215(5) 0.0213(6) 0.0254(5) 0.0038(4) 0.0054(4) 0.0023(4)
O1 0.0363(5) 0.0252(5) 0.0270(5) 0.0016(4) -0.0049(4) -0.0012(4)
O2 0.0363(5) 0.0195(5) 0.0396(6) 0.0031(4) 0.0098(4) 0.0040(4)
O3 0.0394(5) 0.0203(5) 0.0267(5) 0.0066(4) 0.0035(4) 0.0039(4)
C1 0.0196(6) 0.0209(6) 0.0244(6) 0.0002(5) 0.0035(5) 0.0031(5)
C2 0.0259(6) 0.0201(6) 0.0298(7) 0.0041(5) 0.0078(5) 0.0029(5)
C3 0.0283(7) 0.0277(7) 0.0244(6) 0.0072(5) 0.0072(5) 0.0080(5)
C4 0.0243(6) 0.0303(7) 0.0224(6) -0.0003(5) 0.0042(5) 0.0067(5)
C5 0.0223(6) 0.0218(6) 0.0262(6) -0.0012(5) 0.0038(5) 0.0022(5)
C6 0.0192(6) 0.0189(6) 0.0240(6) 0.0019(5) 0.0046(5) 0.0042(5)
C7 0.0202(6) 0.0194(6) 0.0229(6) 0.0012(5) 0.0026(5) 0.0005(5)
C8 0.0220(6) 0.0198(6) 0.0255(7) 0.0001(5) 0.0020(5) 0.0017(5)
C9 0.0237(6) 0.0200(6) 0.0240(6) 0.0029(5) 0.0030(5) 0.0000(5)
C10 0.0213(6) 0.0184(6) 0.0234(6) 0.0000(5) -0.0007(5) -0.0010(5)
C11 0.0199(6) 0.0182(6) 0.0232(6) 0.0005(5) -0.0015(5) 0.0000(5)
C12 0.0228(6) 0.0207(6) 0.0267(6) 0.0080(5) 0.0035(5) 0.0045(5)
C13 0.0358(8) 0.0247(7) 0.0383(8) -0.0009(6) 0.0099(6) 0.0013(6)
C14 0.0522(10) 0.0332(8) 0.0420(9) 0.0009(7) 0.0194(7) 0.0117(7)
C15 0.0351(8) 0.0495(10) 0.0454(9) 0.0162(8) 0.0174(7) 0.0186(7)
C16 0.0212(7) 0.0561(10) 0.0428(9) 0.0192(8) 0.0018(6) 0.0040(7)
C17 0.0240(7) 0.0371(8) 0.0296(7) 0.0071(6) -0.0002(5) 0.0010(6)
C18 0.0213(6) 0.0192(6) 0.0267(6) 0.0006(5) -0.0009(5) -0.0027(5)
C19 0.0510(9) 0.0247(7) 0.0364(8) 0.0117(6) 0.0031(7) 0.0066(7)
C20 0.0400(8) 0.0412(9) 0.0264(7) 0.0016(6) -0.0027(6) 0.0012(7)
C21 0.0297(7) 0.0263(7) 0.0350(8) 0.0043(6) 0.0093(6) 0.0072(6)

loop_
_atom_type_symbol
_atom_type_description
_atom_type_scat_dispersion_real
_atom_type_scat_dispersion_imag
_atom_type_scat_source
C C 0.0033 0.0016 'International Tables Vol C Tables 4.2.6.8 and 6.1.1.4'
H H 0.0000 0.0000 'International Tables Vol C Tables 4.2.6.8 and 6.1.1.4'
N N 0.0061 0.0033 'International Tables Vol C Tables 4.2.6.8 and 6.1.1.4'
O O 0.0106 0.0060 'International Tables Vol C Tables 4.2.6.8 and 6.1.1.4'

loop_
_geom_angle_atom_site_label_1
_geom_angle_atom_site_label_2
_geom_angle_atom_site_label_3
_geom_angle
C8 N1 C1 111.57(11)
C8 N1 H1 123.0(11)
C1 N1 H1 123.4(11)
C21 N2 C9 114.36(10)
C21 N2 C7 116.02(10)
C9 N2 C7 108.11(9)
C18 O3 C19 116.18(10)
C2 C1 C6 121.78(12)
C2 C1 N1 128.27(12)
C6 C1 N1 109.96(11)
C1 C2 C3 117.37(12)
C1 C2 H2 121.3
C3 C2 H2 121.3
C2 C3 C4 122.30(12)
C2 C3 H3 118.9
C4 C3 H3 118.9
C3 C4 C5 118.70(12)
C3 C4 C20 120.15(12)
C5 C4 C20 121.15(13)
C6 C5 C4 119.75(12)
C6 C5 H5 120.1
C4 C5 H5 120.1
C5 C6 C1 120.10(11)
C5 C6 C7 130.84(11)
C1 C6 C7 109.01(11)
N2 C7 C6 113.01(10)
N2 C7 C11 102.15(9)
C6 C7 C11 117.70(10)
N2 C7 C8 112.97(10)
C6 C7 C8 101.65(10)
C11 C7 C8 109.76(10)
O1 C8 N1 126.72(12)
O1 C8 C7 125.46(11)
N1 C8 C7 107.79(10)
N2 C9 C10 101.93(9)
N2 C9 H9A 111.4
C10 C9 H9A 111.4
N2 C9 H9B 111.4
C10 C9 H9B 111.4
H9A C9 H9B 109.2
C11 C10 C18 126.31(11)
C11 C10 C9 111.43(11)
C18 C10 C9 122.17(11)
C10 C11 C12 128.62(11)
C10 C11 C7 108.85(10)
C12 C11 C7 122.34(10)
C13 C12 C17 119.00(12)
C13 C12 C11 120.67(12)
C17 C12 C11 120.33(12)
C12 C13 C14 120.38(14)
C12 C13 H13 119.8
C14 C13 H13 119.8
C15 C14 C13 120.23(15)
C15 C14 H14 119.9
C13 C14 H14 119.9
C14 C15 C16 119.83(14)
C14 C15 H15 120.1
C16 C15 H15 120.1
C15 C16 C17 120.27(15)
C15 C16 H16 119.9
C17 C16 H16 119.9
C16 C17 C12 120.25(14)
C16 C17 H17 119.9
C12 C17 H17 119.9
O2 C18 O3 124.12(12)
O2 C18 C10 125.41(12)
O3 C18 C10 110.47(10)
O3 C19 H19A 109.5
O3 C19 H19B 109.5
H19A C19 H19B 109.5
O3 C19 H19C 109.5
H19A C19 H19C 109.5
H19B C19 H19C 109.5
C4 C20 H20A 109.5
C4 C20 H20B 109.5
H20A C20 H20B 109.5
C4 C20 H20C 109.5
H20A C20 H20C 109.5
H20B C20 H20C 109.5
N2 C21 H21A 109.5
N2 C21 H21B 109.5
H21A C21 H21B 109.5
N2 C21 H21C 109.5
H21A C21 H21C 109.5
H21B C21 H21C 109.5

loop_
_geom_bond_atom_site_label_1
_geom_bond_atom_site_label_2
_geom_bond_distance
N1 C8 1.3564(17)
N1 C1 1.4084(17)
N1 H1 0.874(18)
N2 C21 1.4544(16)
N2 C9 1.4633(16)
N2 C7 1.4702(15)
O1 C8 1.2149(15)
O2 C18 1.2092(15)
O3 C18 1.3289(15)
O3 C19 1.4466(16)
C1 C2 1.3781(18)
C1 C6 1.3884(18)
C2 C3 1.3896(19)
C2 H2 0.9500
C3 C4 1.391(2)
C3 H3 0.9500
C4 C5 1.3969(18)
C4 C20 1.5058(19)
C5 C6 1.3774(18)
C5 H5 0.9500
C6 C7 1.5077(17)
C7 C11 1.5187(17)
C7 C8 1.5638(17)
C9 C10 1.4999(17)
C9 H9A 0.9900
C9 H9B 0.9900
C10 C11 1.3356(17)
C10 C18 1.4746(17)
C11 C12 1.4836(17)
C12 C13 1.3855(19)
C12 C17 1.3914(19)
C13 C14 1.391(2)
C13 H13 0.9500
C14 C15 1.376(2)
C14 H14 0.9500
C15 C16 1.379(2)
C15 H15 0.9500
C16 C17 1.388(2)
C16 H16 0.9500
C17 H17 0.9500
C19 H19A 0.9800
C19 H19B 0.9800
C19 H19C 0.9800
C20 H20A 0.9800
C20 H20B 0.9800
C20 H20C 0.9800
C21 H21A 0.9800
C21 H21B 0.9800
C21 H21C 0.9800

loop_
_geom_hbond_atom_site_label_D
_geom_hbond_atom_site_label_H
_geom_hbond_atom_site_label_A
_geom_hbond_distance_DH
_geom_hbond_distance_HA
_geom_hbond_distance_DA
_geom_hbond_angle_DHA
_geom_hbond_site_symmetry_A
N1 H1 O2 0.874(18) 2.044(19) 2.8860(15) 161.5(16) 1_545
C19 H19B O1 0.98 2.50 3.1285(17) 122.0 3_575
C19 H19B O1 0.98 2.50 3.1285(17) 122.0 3_575
N1 H1 O2 0.874(18) 2.044(19) 2.8860(15) 161.5(16) 1_545

loop_
_geom_torsion_atom_site_label_1
_geom_torsion_atom_site_label_2
_geom_torsion_atom_site_label_3
_geom_torsion_atom_site_label_4
_geom_torsion
C8 N1 C1 C2 -179.52(12)
C8 N1 C1 C6 0.78(14)
C6 C1 C2 C3 -0.63(18)
N1 C1 C2 C3 179.70(12)
C1 C2 C3 C4 -0.12(18)
C2 C3 C4 C5 0.38(19)
C2 C3 C4 C20 -179.47(12)
C3 C4 C5 C6 0.11(18)
C20 C4 C5 C6 179.96(12)
C4 C5 C6 C1 -0.83(18)
C4 C5 C6 C7 -178.04(12)
C2 C1 C6 C5 1.12(18)
N1 C1 C6 C5 -179.16(11)
C2 C1 C6 C7 178.88(11)
N1 C1 C6 C7 -1.40(13)
C21 N2 C7 C6 75.56(14)
C9 N2 C7 C6 -154.45(10)
C21 N2 C7 C11 -157.00(11)
C9 N2 C7 C11 -27.01(12)
C21 N2 C7 C8 -39.17(14)
C9 N2 C7 C8 90.82(12)
C5 C6 C7 N2 57.46(17)
C1 C6 C7 N2 -119.99(11)
C5 C6 C7 C11 -61.30(17)
C1 C6 C7 C11 121.25(12)
C5 C6 C7 C8 178.82(12)
C1 C6 C7 C8 1.38(12)
C1 N1 C8 O1 178.32(12)
C1 N1 C8 C7 0.15(14)
N2 C7 C8 O1 -57.72(16)
C6 C7 C8 O1 -179.12(12)
C11 C7 C8 O1 55.55(16)
N2 C7 C8 N1 120.48(11)
C6 C7 C8 N1 -0.92(12)
C11 C7 C8 N1 -126.25(11)
C21 N2 C9 C10 157.12(11)
C7 N2 C9 C10 26.21(12)
N2 C9 C10 C11 -15.29(14)
N2 C9 C10 C18 167.98(11)
C18 C10 C11 C12 0.2(2)
C9 C10 C11 C12 -176.35(12)
C18 C10 C11 C7 175.30(11)
C9 C10 C11 C7 -1.25(14)
N2 C7 C11 C10 17.21(13)
C6 C7 C11 C10 141.58(11)
C8 C7 C11 C10 -102.89(11)
N2 C7 C11 C12 -167.32(11)
C6 C7 C11 C12 -42.95(16)
C8 C7 C11 C12 72.58(14)
C10 C11 C12 C13 -72.33(18)
C7 C11 C12 C13 113.16(14)
C10 C11 C12 C17 106.92(16)
C7 C11 C12 C17 -67.59(16)
C17 C12 C13 C14 -1.8(2)
C11 C12 C13 C14 177.43(13)
C12 C13 C14 C15 0.1(2)
C13 C14 C15 C16 1.6(2)
C14 C15 C16 C17 -1.4(2)
C15 C16 C17 C12 -0.3(2)
C13 C12 C17 C16 2.0(2)
C11 C12 C17 C16 -177.29(12)
C19 O3 C18 O2 0.69(19)
C19 O3 C18 C10 -179.53(11)
C11 C10 C18 O2 20.7(2)
C9 C10 C18 O2 -163.05(13)
C11 C10 C18 O3 -159.04(12)
C9 C10 C18 O3 17.17(16)
